data_1556119
loop_
_publ_author_name
'Boeckman, Jr, Robert K'
'Miller, Yan'
'Ryder, Todd R.'

_publ_section_title
;
 Diels-Alder reactions of cyclic isoimidium salts.
;
_journal_issue 20
_journal_name_full 'Organic letters'
_journal_page_first 4524
_journal_page_last 4527
_journal_paper_doi 10.1021/ol101831b
_journal_volume 12
_journal_year 2010
_chemical_formula_moiety 'C10 H16 O3'
_chemical_formula_sum 'C10 H16 O3'
_chemical_formula_weight 184.23
_chemical_name_common boeyz10
_space_group_IT_number 14
_space_group_name_Hall '-P 2yn'
_space_group_name_H-M_alt 'P 1 21/n 1'
_symmetry_cell_setting monoclinic
_symmetry_space_group_name_H-M 'P 1 21/n 1'
_atom_sites_solution_hydrogens geom
_atom_sites_solution_primary direct
_atom_sites_solution_secondary difmap
_audit_creation_method SHELXL-97
_cell_angle_alpha 90.00
_cell_angle_beta 91.016(2)
_cell_angle_gamma 90.00
_cell_formula_units_Z 4
_cell_length_a 5.2334(7)
_cell_length_b 15.5632(19)
_cell_length_c 11.7443(15)
_cell_measurement_reflns_used 3785
_cell_measurement_temperature 100.0(1)
_cell_measurement_theta_max 37.74
_cell_measurement_theta_min 2.62
_cell_volume 956.4(2)
_computing_cell_refinement 'SAINT (Bruker, 2009)'
_computing_data_collection 'APEX2 (Bruker, 2009)'
_computing_data_reduction 'SAINT (Bruker, 2009)'
_computing_molecular_graphics 'SHELXTL (Sheldrick, 2008)'
_computing_publication_material 'SHELXTL (Sheldrick, 2008)'
_computing_structure_refinement 'SHELXL-97 (Sheldrick, 2008)'
_computing_structure_solution 'SHELXS-97 (Sheldrick, 2008)'
_diffrn_ambient_temperature 100.0(1)
_diffrn_measured_fraction_theta_full 0.996
_diffrn_measured_fraction_theta_max 0.996
_diffrn_measurement_device_type 'Bruker SMART APEX II CCD Platform'
_diffrn_measurement_method 'area detector, \w scans per \f'
_diffrn_radiation_monochromator graphite
_diffrn_radiation_source 'fine-focus sealed tube'
_diffrn_radiation_type MoK\a
_diffrn_radiation_wavelength 0.71073
_diffrn_reflns_av_R_equivalents 0.0304
_diffrn_reflns_av_sigmaI/netI 0.0233
_diffrn_reflns_limit_h_max 8
_diffrn_reflns_limit_h_min -8
_diffrn_reflns_limit_k_max 26
_diffrn_reflns_limit_k_min -26
_diffrn_reflns_limit_l_max 19
_diffrn_reflns_limit_l_min -19
_diffrn_reflns_number 22516
_diffrn_reflns_theta_full 37.03
_diffrn_reflns_theta_max 37.03
_diffrn_reflns_theta_min 2.17
_diffrn_standards_number 0
_exptl_absorpt_coefficient_mu 0.093
_exptl_absorpt_correction_T_max 0.9816
_exptl_absorpt_correction_T_min 0.9620
_exptl_absorpt_correction_type multi-scan
_exptl_absorpt_process_details 'SADABS (Sheldrick, 2008)'
_exptl_crystal_colour colorless
_exptl_crystal_density_diffrn 1.279
_exptl_crystal_density_method 'not measured'
_exptl_crystal_description block
_exptl_crystal_F_000 400
_exptl_crystal_size_max 0.42
_exptl_crystal_size_mid 0.22
_exptl_crystal_size_min 0.20
_refine_diff_density_max 0.557
_refine_diff_density_min -0.170
_refine_diff_density_rms 0.060
_refine_ls_extinction_method none
_refine_ls_goodness_of_fit_ref 1.032
_refine_ls_hydrogen_treatment refall
_refine_ls_matrix_type full
_refine_ls_number_parameters 182
_refine_ls_number_reflns 4843
_refine_ls_number_restraints 0
_refine_ls_restrained_S_all 1.032
_refine_ls_R_factor_all 0.0505
_refine_ls_R_factor_gt 0.0394
_refine_ls_shift/su_max 0.001
_refine_ls_shift/su_mean 0.000
_refine_ls_structure_factor_coef Fsqd
_refine_ls_weighting_details 'calc w=1/[\s^2^(Fo^2^)+(0.0686P)^2^+0.0719P] where P=(Fo^2^+2Fc^2^)/3'
_refine_ls_weighting_scheme calc
_refine_ls_wR_factor_gt 0.1054
_refine_ls_wR_factor_ref 0.1137
_reflns_number_gt 3937
_reflns_number_total 4843
_reflns_threshold_expression >2sigma(I)
_cod_data_source_file ol101831b_si_005.cif
_cod_data_source_block boeyz10
_cod_database_code 1556119

loop_
_symmetry_equiv_pos_as_xyz
'x, y, z'
'-x+1/2, y+1/2, -z+1/2'
'-x, -y, -z'
'x-1/2, -y-1/2, z-1/2'

loop_
_atom_site_label
_atom_site_type_symbol
_atom_site_fract_x
_atom_site_fract_y
_atom_site_fract_z
_atom_site_U_iso_or_equiv
_atom_site_adp_type
_atom_site_occupancy
_atom_site_symmetry_multiplicity
_atom_site_calc_flag
O1 O 0.24960(9) 0.06278(3) 0.49261(4) 0.01794(9) Uani 1 1 d
O2 O 0.04288(10) 0.10751(3) 0.64510(4) 0.01887(10) Uani 1 1 d
O3 O 0.30860(9) 0.24955(3) 0.24146(4) 0.01909(10) Uani 1 1 d
H3 H 0.369(3) 0.2989(9) 0.2145(11) 0.043(3) Uiso 1 1 d
C1 C -0.08260(11) 0.16076(4) 0.45548(5) 0.01454(10) Uani 1 1 d
H1 H -0.262(2) 0.1618(7) 0.4756(9) 0.021(2) Uiso 1 1 d
C2 C 0.06592(11) 0.10898(4) 0.54269(5) 0.01512(10) Uani 1 1 d
C3 C 0.23910(12) 0.07719(4) 0.36956(5) 0.01661(11) Uani 1 1 d
H3A H 0.275(2) 0.0217(7) 0.3356(8) 0.019(2) Uiso 1 1 d
H3B H 0.3726(19) 0.1190(6) 0.3513(8) 0.016(2) Uiso 1 1 d
C4 C -0.03157(11) 0.11098(4) 0.34551(5) 0.01482(10) Uani 1 1 d
H4 H -0.1447(19) 0.0610(7) 0.3433(8) 0.019(2) Uiso 1 1 d
C5 C -0.07169(11) 0.16206(4) 0.23486(5) 0.01611(10) Uani 1 1 d
H5 H -0.256(2) 0.1697(7) 0.2245(8) 0.020(2) Uiso 1 1 d
C6 C 0.03519(12) 0.25367(4) 0.24142(5) 0.01597(10) Uani 1 1 d
H6 H -0.030(2) 0.2850(7) 0.1724(9) 0.023(2) Uiso 1 1 d
C7 C -0.05988(11) 0.30104(4) 0.34719(5) 0.01607(10) Uani 1 1 d
H7 H -0.245(2) 0.2989(6) 0.3421(8) 0.017(2) Uiso 1 1 d
C8 C 0.02750(12) 0.25254(4) 0.45400(5) 0.01598(10) Uani 1 1 d
H8A H -0.022(2) 0.2844(7) 0.5211(9) 0.024(2) Uiso 1 1 d
H8B H 0.217(2) 0.2524(6) 0.4540(9) 0.018(2) Uiso 1 1 d
C9 C 0.02773(15) 0.11183(4) 0.13285(6) 0.02198(13) Uani 1 1 d
H9A H -0.056(2) 0.0547(8) 0.1263(10) 0.031(3) Uiso 1 1 d
H9B H 0.214(2) 0.1024(7) 0.1403(9) 0.026(3) Uiso 1 1 d
H9C H -0.003(2) 0.1416(8) 0.0603(10) 0.039(3) Uiso 1 1 d
C10 C 0.02844(15) 0.39456(4) 0.35063(6) 0.02232(13) Uani 1 1 d
H10A H -0.030(2) 0.4254(8) 0.4185(10) 0.034(3) Uiso 1 1 d
H10B H -0.034(2) 0.4266(8) 0.2837(10) 0.033(3) Uiso 1 1 d
H10C H 0.213(2) 0.3990(7) 0.3528(9) 0.024(3) Uiso 1 1 d

loop_
_atom_site_aniso_label
_atom_site_aniso_U_11
_atom_site_aniso_U_22
_atom_site_aniso_U_33
_atom_site_aniso_U_23
_atom_site_aniso_U_13
_atom_site_aniso_U_12
O1 0.0184(2) 0.01804(19) 0.01747(19) 0.00157(15) 0.00231(15) 0.00465(14)
O2 0.0245(2) 0.01628(19) 0.0159(2) 0.00015(14) 0.00193(16) 0.00080(15)
O3 0.01479(19) 0.0184(2) 0.0242(2) 0.00406(16) 0.00437(16) -0.00015(14)
C1 0.0141(2) 0.0137(2) 0.0159(2) 0.00057(16) 0.00244(17) 0.00065(16)
C2 0.0159(2) 0.0123(2) 0.0172(2) 0.00004(16) 0.00155(18) -0.00059(16)
C3 0.0163(2) 0.0170(2) 0.0166(2) 0.00078(18) 0.00314(18) 0.00243(18)
C4 0.0147(2) 0.0137(2) 0.0161(2) -0.00087(16) 0.00182(18) -0.00070(17)
C5 0.0159(2) 0.0167(2) 0.0157(2) -0.00059(18) 0.00025(18) 0.00003(18)
C6 0.0153(2) 0.0162(2) 0.0165(2) 0.00196(17) 0.00134(18) 0.00129(17)
C7 0.0167(2) 0.0137(2) 0.0178(2) 0.00118(17) 0.00146(18) 0.00148(17)
C8 0.0187(2) 0.0131(2) 0.0161(2) -0.00010(17) 0.00082(19) 0.00013(17)
C9 0.0272(3) 0.0218(3) 0.0170(3) -0.0027(2) 0.0013(2) 0.0016(2)
C10 0.0288(3) 0.0140(2) 0.0241(3) 0.0014(2) 0.0016(2) -0.0001(2)

loop_
_atom_type_symbol
_atom_type_description
_atom_type_scat_dispersion_real
_atom_type_scat_dispersion_imag
_atom_type_scat_source
C C 0.0033 0.0016 'International Tables Vol C Tables 4.2.6.8 and 6.1.1.4'
H H 0.0000 0.0000 'International Tables Vol C Tables 4.2.6.8 and 6.1.1.4'
O O 0.0106 0.0060 'International Tables Vol C Tables 4.2.6.8 and 6.1.1.4'

loop_
_geom_angle_atom_site_label_1
_geom_angle_atom_site_label_2
_geom_angle_atom_site_label_3
_geom_angle
C2 O1 C3 109.61(5)
C6 O3 H3 108.7(9)
C2 C1 C4 101.92(5)
C2 C1 C8 108.35(5)
C4 C1 C8 112.84(5)
C2 C1 H1 109.4(6)
C4 C1 H1 113.4(6)
C8 C1 H1 110.5(6)
O2 C2 O1 120.59(5)
O2 C2 C1 128.71(5)
O1 C2 C1 110.65(5)
O1 C3 C4 104.66(5)
O1 C3 H3A 105.4(6)
C4 C3 H3A 114.4(6)
O1 C3 H3B 107.7(5)
C4 C3 H3B 113.0(6)
H3A C3 H3B 111.0(8)
C3 C4 C1 101.09(5)
C3 C4 C5 116.48(5)
C1 C4 C5 115.35(5)
C3 C4 H4 106.8(6)
C1 C4 H4 108.0(6)
C5 C4 H4 108.4(6)
C9 C5 C6 112.70(5)
C9 C5 C4 110.80(5)
C6 C5 C4 113.26(5)
C9 C5 H5 108.2(6)
C6 C5 H5 104.5(6)
C4 C5 H5 106.8(6)
O3 C6 C5 108.79(5)
O3 C6 C7 111.06(5)
C5 C6 C7 111.36(5)
O3 C6 H6 110.4(7)
C5 C6 H6 107.1(6)
C7 C6 H6 108.1(6)
C8 C7 C10 111.30(5)
C8 C7 C6 109.31(5)
C10 C7 C6 112.14(5)
C8 C7 H7 108.6(6)
C10 C7 H7 109.6(6)
C6 C7 H7 105.7(6)
C7 C8 C1 111.16(5)
C7 C8 H8A 109.6(6)
C1 C8 H8A 111.1(6)
C7 C8 H8B 106.6(6)
C1 C8 H8B 111.8(6)
H8A C8 H8B 106.3(9)
C5 C9 H9A 111.3(7)
C5 C9 H9B 110.8(6)
H9A C9 H9B 107.8(9)
C5 C9 H9C 112.8(7)
H9A C9 H9C 106.9(11)
H9B C9 H9C 107.0(10)
C7 C10 H10A 112.8(7)
C7 C10 H10B 111.5(7)
H10A C10 H10B 107.3(10)
C7 C10 H10C 111.7(7)
H10A C10 H10C 105.5(10)
H10B C10 H10C 107.6(10)

loop_
_geom_bond_atom_site_label_1
_geom_bond_atom_site_label_2
_geom_bond_distance
O1 C2 1.3442(7)
O1 C3 1.4625(8)
O2 C2 1.2111(8)
O3 C6 1.4323(8)
O3 H3 0.891(14)
C1 C2 1.5081(8)
C1 C4 1.5335(8)
C1 C8 1.5404(8)
C1 H1 0.971(11)
C3 C4 1.5325(9)
C3 H3A 0.971(10)
C3 H3B 0.981(10)
C4 C5 1.5347(9)
C4 H4 0.977(10)
C5 C9 1.5294(9)
C5 C6 1.5329(9)
C5 H5 0.976(10)
C6 C7 1.5349(9)
C6 H6 1.001(10)
C7 C8 1.5271(9)
C7 C10 1.5274(9)
C7 H7 0.970(11)
C8 H8A 0.970(11)
C8 H8B 0.992(11)
C9 H9A 0.994(12)
C9 H9B 0.987(12)
C9 H9C 0.980(12)
C10 H10A 0.983(12)
C10 H10B 0.981(12)
C10 H10C 0.966(12)

loop_
_geom_hbond_atom_site_label_D
_geom_hbond_atom_site_label_H
_geom_hbond_atom_site_label_A
_geom_hbond_distance_DH
_geom_hbond_distance_HA
_geom_hbond_distance_DA
_geom_hbond_angle_DHA
_geom_hbond_site_symmetry_A
O3 H3 O2 0.891(14) 1.908(14) 2.7896(7) 170.0(13) 4_665

loop_
_geom_torsion_atom_site_label_1
_geom_torsion_atom_site_label_2
_geom_torsion_atom_site_label_3
_geom_torsion_atom_site_label_4
_geom_torsion
C3 O1 C2 O2 -178.87(5)
C3 O1 C2 C1 -1.21(6)
C4 C1 C2 O2 -160.45(6)
C8 C1 C2 O2 80.33(8)
C4 C1 C2 O1 22.13(6)
C8 C1 C2 O1 -97.08(6)
C2 O1 C3 C4 -20.48(6)
O1 C3 C4 C1 32.65(5)
O1 C3 C4 C5 158.47(5)
C2 C1 C4 C3 -32.27(5)
C8 C1 C4 C3 83.71(5)
C2 C1 C4 C5 -158.84(5)
C8 C1 C4 C5 -42.86(7)
C3 C4 C5 C9 51.96(7)
C1 C4 C5 C9 170.25(5)
C3 C4 C5 C6 -75.82(6)
C1 C4 C5 C6 42.47(7)
C9 C5 C6 O3 -55.02(7)
C4 C5 C6 O3 71.76(6)
C9 C5 C6 C7 -177.75(5)
C4 C5 C6 C7 -50.97(7)
O3 C6 C7 C8 -61.09(6)
C5 C6 C7 C8 60.33(6)
O3 C6 C7 C10 62.83(6)
C5 C6 C7 C10 -175.75(5)
C10 C7 C8 C1 174.76(5)
C6 C7 C8 C1 -60.83(6)
C2 C1 C8 C7 164.17(5)
C4 C1 C8 C7 52.09(6)
